data_7023942
loop_
_publ_author_name
'Sun, Song'
'Ouyang, Hao'
'Luo, Yunjie'
'Zhang, Yong'
'Shen, Qi'
'Yao, Yingming'

_publ_section_title
;
 Synthesis of \b-diketiminate-ligated bimetallic and monometallic
 lanthanide amide complexes and their reactivity with isoprene and AlMe3.
;
_journal_issue 46
_journal_name_full 'Dalton transactions (Cambridge, England : 2003)'
_journal_page_first 16355
_journal_page_last 16364
_journal_paper_doi 10.1039/c3dt52014e
_journal_volume 42
_journal_year 2013
_chemical_formula_moiety 'C56 H108 N8 Si8 Y2'
_chemical_formula_sum 'C56 H108 N8 Si8 Y2'
_chemical_formula_weight 1296.04
_chemical_name_systematic
; 
 ? 
;
_space_group_IT_number 20
_symmetry_cell_setting orthorhombic
_symmetry_Int_Tables_number 20
_symmetry_space_group_name_Hall 'C 2c 2'
_symmetry_space_group_name_H-M 'C 2 2 21'
_atom_sites_solution_hydrogens geom
_atom_sites_solution_primary direct
_atom_sites_solution_secondary difmap
_audit_creation_method SHELXL-97
_cell_angle_alpha 90.00
_cell_angle_beta 90.00
_cell_angle_gamma 90.00
_cell_formula_units_Z 4
_cell_length_a 16.9447(7)
_cell_length_b 18.8097(9)
_cell_length_c 23.3593(11)
_cell_measurement_reflns_used 5980
_cell_measurement_temperature 220(2)
_cell_measurement_theta_max 29.3805
_cell_measurement_theta_min 3.3451
_cell_volume 7445.2(6)
_computing_cell_refinement 'CrysAlisPro, Agilent Technologies'
_computing_data_collection 'CrysAlisPro, Agilent Technologies'
_computing_data_reduction 'CrysAlisPro, Agilent Technologies'
_computing_structure_refinement 'SHELXL-97 (Sheldrick, 1997)'
_computing_structure_solution 'SHELXS-97 (Sheldrick, 1990)'
_diffrn_ambient_temperature 220(2)
_diffrn_detector_area_resol_mean 10.4692
_diffrn_measured_fraction_theta_full 0.997
_diffrn_measured_fraction_theta_max 0.997
_diffrn_measurement_device_type 'Xcalibur, Atlas, Gemini'
_diffrn_measurement_method '\w scans'
_diffrn_radiation_monochromator graphite
_diffrn_radiation_source 'Enhance (Mo) X-ray Source'
_diffrn_radiation_type MoK\a
_diffrn_radiation_wavelength 0.71070
_diffrn_reflns_av_R_equivalents 0.0463
_diffrn_reflns_av_sigmaI/netI 0.0514
_diffrn_reflns_limit_h_max 20
_diffrn_reflns_limit_h_min -20
_diffrn_reflns_limit_k_max 22
_diffrn_reflns_limit_k_min -22
_diffrn_reflns_limit_l_max 28
_diffrn_reflns_limit_l_min -28
_diffrn_reflns_number 23492
_diffrn_reflns_theta_full 25.50
_diffrn_reflns_theta_max 25.50
_diffrn_reflns_theta_min 3.35
_exptl_absorpt_coefficient_mu 1.716
_exptl_absorpt_correction_T_max 1.00000
_exptl_absorpt_correction_T_min 0.73037
_exptl_absorpt_correction_type multi-scan
_exptl_absorpt_process_details
;
CrysAlisPro, Agilent Technologies,
Version 1.171.35.21 (release 20-01-2012 CrysAlis171 .NET)
(compiled Jan 23 2012,18:06:46)
Empirical absorption correction using spherical harmonics,
 implemented in SCALE3 ABSPACK scaling algorithm.
;
_exptl_crystal_colour yellow
_exptl_crystal_density_diffrn 1.156
_exptl_crystal_density_method 'not measured'
_exptl_crystal_description block
_exptl_crystal_F_000 2760
_exptl_crystal_size_max 0.75
_exptl_crystal_size_mid 0.66
_exptl_crystal_size_min 0.50
_refine_diff_density_max 0.528
_refine_diff_density_min -0.342
_refine_diff_density_rms 0.055
_refine_ls_abs_structure_details 'Flack H D (1983), Acta Cryst. A39, 876-881'
_refine_ls_abs_structure_Flack -0.029(4)
_refine_ls_extinction_method none
_refine_ls_goodness_of_fit_ref 1.030
_refine_ls_hydrogen_treatment constr
_refine_ls_matrix_type full
_refine_ls_number_parameters 351
_refine_ls_number_reflns 6861
_refine_ls_number_restraints 0
_refine_ls_restrained_S_all 1.030
_refine_ls_R_factor_all 0.0485
_refine_ls_R_factor_gt 0.0348
_refine_ls_shift/su_max 0.002
_refine_ls_shift/su_mean 0.000
_refine_ls_structure_factor_coef Fsqd
_refine_ls_weighting_details 'calc w=1/[\s^2^(Fo^2^)+(0.0379P)^2^+0.0000P] where P=(Fo^2^+2Fc^2^)/3'
_refine_ls_weighting_scheme calc
_refine_ls_wR_factor_gt 0.0698
_refine_ls_wR_factor_ref 0.0736
_reflns_number_gt 5924
_reflns_number_total 6861
_reflns_threshold_expression >2sigma(I)
_cod_data_source_file c3dt52014e.txt
_cod_data_source_block complex3
_cod_database_code 7023942

loop_
_symmetry_equiv_pos_as_xyz
'x, y, z'
'-x, -y, z+1/2'
'x, -y, -z'
'-x, y, -z+1/2'
'x+1/2, y+1/2, z'
'-x+1/2, -y+1/2, z+1/2'
'x+1/2, -y+1/2, -z'
'-x+1/2, y+1/2, -z+1/2'

loop_
_atom_site_label
_atom_site_type_symbol
_atom_site_fract_x
_atom_site_fract_y
_atom_site_fract_z
_atom_site_U_iso_or_equiv
_atom_site_adp_type
_atom_site_occupancy
_atom_site_symmetry_multiplicity
_atom_site_calc_flag
_atom_site_refinement_flags
Y1 Y 0.182653(15) 0.769596(14) 0.629902(12) 0.02301(8) Uani 1 1 d .
Si1 Si 0.20813(5) 0.68915(5) 0.49307(4) 0.0323(2) Uani 1 1 d .
Si2 Si 0.24236(6) 0.61173(5) 0.60344(4) 0.0337(2) Uani 1 1 d .
Si3 Si 0.27080(5) 0.84511(5) 0.73919(4) 0.0309(2) Uani 1 1 d .
Si4 Si 0.38652(5) 0.81174(5) 0.64635(4) 0.0374(2) Uani 1 1 d .
N1 N 0.10966(15) 0.86834(13) 0.60639(11) 0.0300(6) Uani 1 1 d .
N2 N 0.05476(13) 0.72925(14) 0.65417(10) 0.0263(5) Uani 1 1 d .
N3 N 0.21768(14) 0.68676(14) 0.56641(10) 0.0271(6) Uani 1 1 d .
N4 N 0.29116(14) 0.81447(13) 0.67166(10) 0.0263(6) Uani 1 1 d .
C1 C 0.0332(2) 0.9028(2) 0.52079(16) 0.0497(10) Uani 1 1 d .
H1A H -0.0102 0.9311 0.5354 0.075 Uiso 1 1 calc R
H1B H 0.0164 0.8777 0.4866 0.075 Uiso 1 1 calc R
H1C H 0.0773 0.9336 0.5116 0.075 Uiso 1 1 calc R
C2 C 0.05834(18) 0.84955(17) 0.56577(14) 0.0329(8) Uani 1 1 d .
C3 C 0.02469(19) 0.78184(17) 0.56279(14) 0.0352(8) Uani 1 1 d .
H3 H 0.0091 0.7671 0.5260 0.042 Uiso 1 1 calc R
C4 C 0.01075(17) 0.73223(18) 0.60727(13) 0.0302(7) Uani 1 1 d .
C5 C -0.0602(2) 0.6846(2) 0.59884(17) 0.0520(10) Uani 1 1 d .
H5A H -0.0437 0.6352 0.6002 0.078 Uiso 1 1 calc R
H5B H -0.0841 0.6945 0.5620 0.078 Uiso 1 1 calc R
H5C H -0.0984 0.6934 0.6290 0.078 Uiso 1 1 calc R
C6 C 0.11473(19) 0.94333(16) 0.62061(15) 0.0359(8) Uani 1 1 d .
C7 C 0.0531(2) 0.97255(18) 0.65237(16) 0.0440(9) Uani 1 1 d .
C8 C 0.0590(3) 1.0441(2) 0.6681(2) 0.0657(12) Uani 1 1 d .
H8 H 0.0184 1.0649 0.6898 0.079 Uiso 1 1 calc R
C9 C 0.1225(3) 1.0840(2) 0.6526(2) 0.0745(14) Uani 1 1 d .
H9 H 0.1252 1.1321 0.6633 0.089 Uiso 1 1 calc R
C10 C 0.1824(3) 1.05437(19) 0.6215(2) 0.0672(12) Uani 1 1 d .
H10 H 0.2260 1.0826 0.6115 0.081 Uiso 1 1 calc R
C11 C 0.1804(2) 0.98367(17) 0.60443(16) 0.0452(9) Uani 1 1 d .
C12 C -0.0178(2) 0.9297(2) 0.66992(18) 0.0525(10) Uani 1 1 d .
H12A H -0.0515 0.9220 0.6369 0.079 Uiso 1 1 calc R
H12B H -0.0469 0.9552 0.6992 0.079 Uiso 1 1 calc R
H12C H -0.0007 0.8841 0.6850 0.079 Uiso 1 1 calc R
C13 C 0.2454(2) 0.9519(2) 0.56986(19) 0.0603(12) Uani 1 1 d .
H13A H 0.2717 0.9154 0.5921 0.090 Uiso 1 1 calc R
H13B H 0.2831 0.9887 0.5597 0.090 Uiso 1 1 calc R
H13C H 0.2237 0.9311 0.5353 0.090 Uiso 1 1 calc R
C14 C 0.02650(17) 0.68796(16) 0.70187(13) 0.0274(7) Uani 1 1 d .
C15 C 0.0000 0.7242(2) 0.7500 0.0257(9) Uani 1 2 d S
H15 H 0.0000 0.7741 0.7500 0.031 Uiso 1 2 calc SR
C16 C 0.02704(19) 0.61416(17) 0.70232(15) 0.0369(8) Uani 1 1 d .
H16 H 0.0457 0.5888 0.6704 0.044 Uiso 1 1 calc R
C17 C 0.0000 0.5781(2) 0.7500 0.0410(12) Uani 1 2 d S
H17 H 0.0000 0.5282 0.7500 0.049 Uiso 1 2 calc SR
C18 C 0.2914(2) 0.6440(2) 0.45528(16) 0.0493(10) Uani 1 1 d .
H18A H 0.3410 0.6649 0.4673 0.074 Uiso 1 1 calc R
H18B H 0.2852 0.6499 0.4143 0.074 Uiso 1 1 calc R
H18C H 0.2912 0.5938 0.4646 0.074 Uiso 1 1 calc R
C19 C 0.2083(2) 0.78355(19) 0.46640(16) 0.0518(10) Uani 1 1 d .
H19A H 0.1623 0.8082 0.4811 0.078 Uiso 1 1 calc R
H19B H 0.2070 0.7837 0.4249 0.078 Uiso 1 1 calc R
H19C H 0.2558 0.8074 0.4795 0.078 Uiso 1 1 calc R
C20 C 0.1146(2) 0.6466(2) 0.46797(16) 0.0481(10) Uani 1 1 d .
H20A H 0.1173 0.5957 0.4744 0.072 Uiso 1 1 calc R
H20B H 0.1076 0.6558 0.4274 0.072 Uiso 1 1 calc R
H20C H 0.0703 0.6662 0.4891 0.072 Uiso 1 1 calc R
C21 C 0.3446(2) 0.5770(2) 0.59016(18) 0.0580(11) Uani 1 1 d .
H21A H 0.3471 0.5559 0.5523 0.087 Uiso 1 1 calc R
H21B H 0.3574 0.5413 0.6187 0.087 Uiso 1 1 calc R
H21C H 0.3821 0.6158 0.5926 0.087 Uiso 1 1 calc R
C22 C 0.1734(3) 0.53532(18) 0.58988(16) 0.0540(10) Uani 1 1 d .
H22A H 0.1193 0.5515 0.5936 0.081 Uiso 1 1 calc R
H22B H 0.1834 0.4979 0.6175 0.081 Uiso 1 1 calc R
H22C H 0.1818 0.5171 0.5515 0.081 Uiso 1 1 calc R
C23 C 0.2370(2) 0.63351(17) 0.68234(14) 0.0390(8) Uani 1 1 d .
H23A H 0.2733 0.6719 0.6910 0.058 Uiso 1 1 calc R
H23B H 0.2511 0.5918 0.7045 0.058 Uiso 1 1 calc R
H23C H 0.1837 0.6480 0.6920 0.058 Uiso 1 1 calc R
C24 C 0.3331(2) 0.8050(2) 0.79667(16) 0.0598(11) Uani 1 1 d .
H24A H 0.3264 0.7538 0.7965 0.090 Uiso 1 1 calc R
H24B H 0.3171 0.8239 0.8335 0.090 Uiso 1 1 calc R
H24C H 0.3880 0.8165 0.7898 0.090 Uiso 1 1 calc R
C25 C 0.16725(19) 0.8184(2) 0.75566(15) 0.0469(9) Uani 1 1 d .
H25A H 0.1319 0.8392 0.7277 0.070 Uiso 1 1 calc R
H25B H 0.1531 0.8350 0.7936 0.070 Uiso 1 1 calc R
H25C H 0.1629 0.7670 0.7543 0.070 Uiso 1 1 calc R
C26 C 0.2743(3) 0.94406(19) 0.74838(19) 0.0627(12) Uani 1 1 d .
H26A H 0.3289 0.9595 0.7504 0.094 Uiso 1 1 calc R
H26B H 0.2473 0.9571 0.7834 0.094 Uiso 1 1 calc R
H26C H 0.2486 0.9667 0.7161 0.094 Uiso 1 1 calc R
C27 C 0.4439(2) 0.8945(2) 0.66360(19) 0.0617(12) Uani 1 1 d .
H27A H 0.4161 0.9356 0.6488 0.093 Uiso 1 1 calc R
H27B H 0.4958 0.8916 0.6462 0.093 Uiso 1 1 calc R
H27C H 0.4495 0.8989 0.7048 0.093 Uiso 1 1 calc R
C28 C 0.3900(2) 0.8015(2) 0.56656(15) 0.0556(11) Uani 1 1 d .
H28A H 0.3604 0.7596 0.5554 0.083 Uiso 1 1 calc R
H28B H 0.4444 0.7966 0.5543 0.083 Uiso 1 1 calc R
H28C H 0.3669 0.8432 0.5487 0.083 Uiso 1 1 calc R
C29 C 0.4437(2) 0.7351(3) 0.67575(19) 0.0647(12) Uani 1 1 d .
H29A H 0.4477 0.7396 0.7170 0.097 Uiso 1 1 calc R
H29B H 0.4962 0.7347 0.6592 0.097 Uiso 1 1 calc R
H29C H 0.4169 0.6910 0.6663 0.097 Uiso 1 1 calc R

loop_
_atom_site_aniso_label
_atom_site_aniso_U_11
_atom_site_aniso_U_22
_atom_site_aniso_U_33
_atom_site_aniso_U_23
_atom_site_aniso_U_13
_atom_site_aniso_U_12
Y1 0.02497(13) 0.02312(13) 0.02094(14) -0.00101(14) -0.00151(13) 0.00205(13)
Si1 0.0355(5) 0.0378(5) 0.0237(5) -0.0053(4) -0.0020(4) 0.0045(4)
Si2 0.0438(5) 0.0261(4) 0.0312(5) -0.0028(4) -0.0020(4) 0.0066(4)
Si3 0.0317(5) 0.0352(5) 0.0259(5) -0.0080(4) -0.0022(4) -0.0007(4)
Si4 0.0263(4) 0.0490(5) 0.0369(6) -0.0143(5) -0.0003(4) -0.0027(4)
N1 0.0309(13) 0.0273(13) 0.0320(16) 0.0066(11) -0.0041(13) 0.0039(11)
N2 0.0319(12) 0.0263(12) 0.0208(13) -0.0061(12) 0.0023(11) 0.0022(13)
N3 0.0325(13) 0.0277(13) 0.0211(14) -0.0021(12) 0.0003(11) 0.0029(12)
N4 0.0255(12) 0.0290(13) 0.0244(14) -0.0019(12) -0.0044(11) -0.0001(11)
C1 0.055(2) 0.051(2) 0.044(2) 0.0178(19) -0.0101(19) 0.0025(19)
C2 0.0352(17) 0.0375(19) 0.0260(19) 0.0048(15) -0.0019(16) 0.0121(16)
C3 0.0439(18) 0.038(2) 0.0235(18) -0.0023(15) -0.0087(15) 0.0009(16)
C4 0.0327(15) 0.0319(16) 0.0259(16) 0.0001(16) -0.0020(14) -0.0012(16)
C5 0.050(2) 0.056(2) 0.050(2) 0.003(2) -0.0158(19) -0.012(2)
C6 0.0452(19) 0.0260(16) 0.037(2) 0.0105(16) -0.0119(17) 0.0033(15)
C7 0.051(2) 0.0337(19) 0.047(2) 0.0039(17) -0.0032(18) 0.0087(17)
C8 0.086(3) 0.037(2) 0.074(3) -0.006(2) 0.000(3) 0.020(2)
C9 0.104(4) 0.0233(19) 0.097(4) -0.003(2) -0.012(3) -0.004(2)
C10 0.074(3) 0.0336(19) 0.094(4) 0.023(2) -0.013(3) -0.009(2)
C11 0.048(2) 0.0370(19) 0.051(2) 0.0161(17) -0.011(2) -0.0036(19)
C12 0.054(2) 0.044(2) 0.059(3) 0.002(2) 0.007(2) 0.0117(19)
C13 0.059(2) 0.056(2) 0.067(3) 0.030(2) 0.005(2) -0.008(2)
C14 0.0268(15) 0.0299(16) 0.0254(18) -0.0009(15) 0.0002(14) -0.0051(14)
C15 0.0215(18) 0.023(2) 0.033(3) 0.000 0.0009(18) 0.000
C16 0.0464(19) 0.0273(17) 0.037(2) -0.0056(16) 0.0083(17) 0.0019(16)
C17 0.055(3) 0.021(2) 0.047(3) 0.000 0.006(3) 0.000
C18 0.053(2) 0.062(2) 0.034(2) -0.0085(19) 0.0055(18) 0.0075(19)
C19 0.065(2) 0.054(2) 0.037(2) 0.0026(18) 0.0021(18) 0.0072(19)
C20 0.0433(19) 0.060(2) 0.041(2) -0.021(2) -0.0131(18) 0.0083(19)
C21 0.058(2) 0.058(2) 0.058(3) 0.003(2) -0.001(2) 0.026(2)
C22 0.083(3) 0.0332(18) 0.046(2) -0.0068(17) 0.000(2) -0.004(2)
C23 0.051(2) 0.0301(17) 0.036(2) 0.0066(15) -0.0065(18) 0.0030(16)
C24 0.057(3) 0.084(3) 0.038(2) 0.001(2) -0.0119(19) 0.010(2)
C25 0.044(2) 0.065(2) 0.032(2) -0.0141(19) 0.0061(17) 0.0021(19)
C26 0.087(3) 0.043(2) 0.058(3) -0.022(2) 0.003(3) -0.006(2)
C27 0.042(2) 0.076(3) 0.067(3) -0.019(2) 0.006(2) -0.021(2)
C28 0.0404(19) 0.086(3) 0.040(2) -0.017(2) 0.0147(18) -0.007(2)
C29 0.0385(18) 0.081(3) 0.074(3) -0.026(3) -0.009(2) 0.018(2)

loop_
_atom_type_symbol
_atom_type_description
_atom_type_scat_dispersion_real
_atom_type_scat_dispersion_imag
_atom_type_scat_source
C C 0.0033 0.0016 'International Tables Vol C Tables 4.2.6.8 and 6.1.1.4'
H H 0.0000 0.0000 'International Tables Vol C Tables 4.2.6.8 and 6.1.1.4'
Y Y -2.7962 3.5667 'International Tables Vol C Tables 4.2.6.8 and 6.1.1.4'
N N 0.0061 0.0033 'International Tables Vol C Tables 4.2.6.8 and 6.1.1.4'
Si Si 0.0817 0.0704 'International Tables Vol C Tables 4.2.6.8 and 6.1.1.4'

loop_
_geom_angle_atom_site_label_1
_geom_angle_atom_site_label_2
_geom_angle_atom_site_label_3
_geom_angle
_geom_angle_site_symmetry_1
_geom_angle_site_symmetry_3
N3 Y1 N4 109.47(9) . .
N3 Y1 N1 123.27(9) . .
N4 Y1 N1 103.93(9) . .
N3 Y1 N2 100.31(9) . .
N4 Y1 N2 140.05(9) . .
N1 Y1 N2 79.83(9) . .
N3 Y1 C2 101.86(9) . .
N4 Y1 C2 127.24(9) . .
N1 Y1 C2 25.14(9) . .
N2 Y1 C2 68.66(9) . .
N3 Y1 C4 88.73(9) . .
N4 Y1 C4 161.07(9) . .
N1 Y1 C4 68.28(9) . .
N2 Y1 C4 24.54(8) . .
C2 Y1 C4 49.82(9) . .
N3 Y1 Si2 30.56(7) . .
N4 Y1 Si2 100.02(6) . .
N1 Y1 Si2 151.01(7) . .
N2 Y1 Si2 92.19(6) . .
C2 Y1 Si2 126.38(7) . .
C4 Y1 Si2 93.14(6) . .
N3 Y1 Si3 134.29(6) . .
N4 Y1 Si3 29.16(7) . .
N1 Y1 Si3 94.65(7) . .
N2 Y1 Si3 111.69(6) . .
C2 Y1 Si3 119.52(7) . .
C4 Y1 Si3 132.14(6) . .
Si2 Y1 Si3 114.11(2) . .
N3 Si1 C18 112.79(15) . .
N3 Si1 C20 112.37(16) . .
C18 Si1 C20 107.29(17) . .
N3 Si1 C19 110.73(15) . .
C18 Si1 C19 105.73(18) . .
C20 Si1 C19 107.57(18) . .
N3 Si2 C21 115.47(16) . .
N3 Si2 C22 113.23(16) . .
C21 Si2 C22 106.3(2) . .
N3 Si2 C23 107.64(13) . .
C21 Si2 C23 106.32(17) . .
C22 Si2 C23 107.46(16) . .
N3 Si2 Y1 41.65(8) . .
C21 Si2 Y1 130.33(14) . .
C22 Si2 Y1 123.09(14) . .
C23 Si2 Y1 66.11(10) . .
N4 Si3 C25 106.77(14) . .
N4 Si3 C24 114.34(15) . .
C25 Si3 C24 105.91(18) . .
N4 Si3 C26 115.64(17) . .
C25 Si3 C26 105.90(18) . .
C24 Si3 C26 107.5(2) . .
N4 Si3 Y1 39.67(8) . .
C25 Si3 Y1 67.39(11) . .
C24 Si3 Y1 129.93(14) . .
C26 Si3 Y1 122.24(15) . .
N4 Si4 C29 112.55(16) . .
N4 Si4 C28 111.94(14) . .
C29 Si4 C28 105.7(2) . .
N4 Si4 C27 112.80(16) . .
C29 Si4 C27 107.00(19) . .
C28 Si4 C27 106.4(2) . .
C2 N1 C6 117.3(3) . .
C2 N1 Y1 107.9(2) . .
C6 N1 Y1 134.3(2) . .
C4 N2 C14 118.4(2) . .
C4 N2 Y1 107.68(18) . .
C14 N2 Y1 131.54(18) . .
Si2 N3 Si1 123.29(15) . .
Si2 N3 Y1 107.80(12) . .
Si1 N3 Y1 128.18(14) . .
Si3 N4 Si4 120.99(14) . .
Si3 N4 Y1 111.17(12) . .
Si4 N4 Y1 127.45(13) . .
C2 C1 H1A 109.5 . .
C2 C1 H1B 109.5 . .
H1A C1 H1B 109.5 . .
C2 C1 H1C 109.5 . .
H1A C1 H1C 109.5 . .
H1B C1 H1C 109.5 . .
N1 C2 C3 122.9(3) . .
N1 C2 C1 120.1(3) . .
C3 C2 C1 117.0(3) . .
N1 C2 Y1 47.01(14) . .
C3 C2 Y1 81.61(18) . .
C1 C2 Y1 151.5(2) . .
C2 C3 C4 129.2(3) . .
C2 C3 H3 115.4 . .
C4 C3 H3 115.4 . .
N2 C4 C3 122.7(3) . .
N2 C4 C5 122.0(3) . .
C3 C4 C5 115.3(3) . .
N2 C4 Y1 47.78(14) . .
C3 C4 Y1 79.38(18) . .
C5 C4 Y1 157.0(2) . .
C4 C5 H5A 109.5 . .
C4 C5 H5B 109.5 . .
H5A C5 H5B 109.5 . .
C4 C5 H5C 109.5 . .
H5A C5 H5C 109.5 . .
H5B C5 H5C 109.5 . .
C7 C6 C11 121.7(3) . .
C7 C6 N1 117.4(3) . .
C11 C6 N1 120.8(3) . .
C6 C7 C8 117.8(4) . .
C6 C7 C12 122.1(3) . .
C8 C7 C12 120.1(4) . .
C9 C8 C7 121.1(4) . .
C9 C8 H8 119.4 . .
C7 C8 H8 119.4 . .
C8 C9 C10 120.2(4) . .
C8 C9 H9 119.9 . .
C10 C9 H9 119.9 . .
C9 C10 C11 121.7(4) . .
C9 C10 H10 119.2 . .
C11 C10 H10 119.2 . .
C10 C11 C6 117.5(4) . .
C10 C11 C13 121.4(4) . .
C6 C11 C13 121.1(3) . .
C7 C12 H12A 109.5 . .
C7 C12 H12B 109.5 . .
H12A C12 H12B 109.5 . .
C7 C12 H12C 109.5 . .
H12A C12 H12C 109.5 . .
H12B C12 H12C 109.5 . .
C11 C13 H13A 109.5 . .
C11 C13 H13B 109.5 . .
H13A C13 H13B 109.5 . .
C11 C13 H13C 109.5 . .
H13A C13 H13C 109.5 . .
H13B C13 H13C 109.5 . .
C16 C14 C15 119.1(3) . .
C16 C14 N2 122.9(3) . .
C15 C14 N2 118.0(3) . .
C14 C15 C14 121.3(4) . 4_556
C14 C15 H15 119.4 . .
C14 C15 H15 119.4 4_556 .
C17 C16 C14 119.6(3) . .
C17 C16 H16 120.2 . .
C14 C16 H16 120.2 . .
C16 C17 C16 121.3(4) . 4_556
C16 C17 H17 119.4 . .
C16 C17 H17 119.4 4_556 .
Si1 C18 H18A 109.5 . .
Si1 C18 H18B 109.5 . .
H18A C18 H18B 109.5 . .
Si1 C18 H18C 109.5 . .
H18A C18 H18C 109.5 . .
H18B C18 H18C 109.5 . .
Si1 C19 H19A 109.5 . .
Si1 C19 H19B 109.5 . .
H19A C19 H19B 109.5 . .
Si1 C19 H19C 109.5 . .
H19A C19 H19C 109.5 . .
H19B C19 H19C 109.5 . .
Si1 C20 H20A 109.5 . .
Si1 C20 H20B 109.5 . .
H20A C20 H20B 109.5 . .
Si1 C20 H20C 109.5 . .
H20A C20 H20C 109.5 . .
H20B C20 H20C 109.5 . .
Si2 C21 H21A 109.5 . .
Si2 C21 H21B 109.5 . .
H21A C21 H21B 109.5 . .
Si2 C21 H21C 109.5 . .
H21A C21 H21C 109.5 . .
H21B C21 H21C 109.5 . .
Si2 C22 H22A 109.5 . .
Si2 C22 H22B 109.5 . .
H22A C22 H22B 109.5 . .
Si2 C22 H22C 109.5 . .
H22A C22 H22C 109.5 . .
H22B C22 H22C 109.5 . .
Si2 C23 H23A 109.5 . .
Si2 C23 H23B 109.5 . .
H23A C23 H23B 109.5 . .
Si2 C23 H23C 109.5 . .
H23A C23 H23C 109.5 . .
H23B C23 H23C 109.5 . .
Si3 C24 H24A 109.5 . .
Si3 C24 H24B 109.5 . .
H24A C24 H24B 109.5 . .
Si3 C24 H24C 109.5 . .
H24A C24 H24C 109.5 . .
H24B C24 H24C 109.5 . .
Si3 C25 H25A 109.5 . .
Si3 C25 H25B 109.5 . .
H25A C25 H25B 109.5 . .
Si3 C25 H25C 109.5 . .
H25A C25 H25C 109.5 . .
H25B C25 H25C 109.5 . .
Si3 C26 H26A 109.5 . .
Si3 C26 H26B 109.5 . .
H26A C26 H26B 109.5 . .
Si3 C26 H26C 109.5 . .
H26A C26 H26C 109.5 . .
H26B C26 H26C 109.5 . .
Si4 C27 H27A 109.5 . .
Si4 C27 H27B 109.5 . .
H27A C27 H27B 109.5 . .
Si4 C27 H27C 109.5 . .
H27A C27 H27C 109.5 . .
H27B C27 H27C 109.5 . .
Si4 C28 H28A 109.5 . .
Si4 C28 H28B 109.5 . .
H28A C28 H28B 109.5 . .
Si4 C28 H28C 109.5 . .
H28A C28 H28C 109.5 . .
H28B C28 H28C 109.5 . .
Si4 C29 H29A 109.5 . .
Si4 C29 H29B 109.5 . .
H29A C29 H29B 109.5 . .
Si4 C29 H29C 109.5 . .
H29A C29 H29C 109.5 . .
H29B C29 H29C 109.5 . .

loop_
_geom_bond_atom_site_label_1
_geom_bond_atom_site_label_2
_geom_bond_distance
_geom_bond_site_symmetry_2
Y1 N3 2.232(2) .
Y1 N4 2.246(2) .
Y1 N1 2.298(2) .
Y1 N2 2.365(2) .
Y1 C2 2.990(3) .
Y1 C4 3.043(3) .
Y1 Si2 3.1973(9) .
Y1 Si3 3.2810(9) .
Si1 N3 1.722(3) .
Si1 C18 1.868(3) .
Si1 C20 1.870(4) .
Si1 C19 1.882(4) .
Si2 N3 1.707(3) .
Si2 C21 1.878(4) .
Si2 C22 1.879(4) .
Si2 C23 1.890(3) .
Si3 N4 1.714(3) .
Si3 C25 1.865(3) .
Si3 C24 1.867(4) .
Si3 C26 1.874(3) .
Si4 N4 1.721(3) .
Si4 C29 1.868(4) .
Si4 C28 1.875(4) .
Si4 C27 1.879(4) .
N1 C2 1.335(4) .
N1 C6 1.452(4) .
N2 C4 1.326(4) .
N2 C14 1.440(4) .
C1 C2 1.512(4) .
C1 H1A 0.9700 .
C1 H1B 0.9700 .
C1 H1C 0.9700 .
C2 C3 1.397(4) .
C3 C4 1.416(4) .
C3 H3 0.9400 .
C4 C5 1.513(4) .
C5 H5A 0.9700 .
C5 H5B 0.9700 .
C5 H5C 0.9700 .
C6 C7 1.394(5) .
C6 C11 1.398(5) .
C7 C8 1.398(5) .
C7 C12 1.504(5) .
C8 C9 1.361(6) .
C8 H8 0.9400 .
C9 C10 1.366(6) .
C9 H9 0.9400 .
C10 C11 1.389(5) .
C10 H10 0.9400 .
C11 C13 1.491(5) .
C12 H12A 0.9700 .
C12 H12B 0.9700 .
C12 H12C 0.9700 .
C13 H13A 0.9700 .
C13 H13B 0.9700 .
C13 H13C 0.9700 .
C14 C16 1.388(4) .
C14 C15 1.389(4) .
C15 C14 1.389(4) 4_556
C15 H15 0.9400 .
C16 C17 1.382(4) .
C16 H16 0.9400 .
C17 C16 1.382(4) 4_556
C17 H17 0.9400 .
C18 H18A 0.9700 .
C18 H18B 0.9700 .
C18 H18C 0.9700 .
C19 H19A 0.9700 .
C19 H19B 0.9700 .
C19 H19C 0.9700 .
C20 H20A 0.9700 .
C20 H20B 0.9700 .
C20 H20C 0.9700 .
C21 H21A 0.9700 .
C21 H21B 0.9700 .
C21 H21C 0.9700 .
C22 H22A 0.9700 .
C22 H22B 0.9700 .
C22 H22C 0.9700 .
C23 H23A 0.9700 .
C23 H23B 0.9700 .
C23 H23C 0.9700 .
C24 H24A 0.9700 .
C24 H24B 0.9700 .
C24 H24C 0.9700 .
C25 H25A 0.9700 .
C25 H25B 0.9700 .
C25 H25C 0.9700 .
C26 H26A 0.9700 .
C26 H26B 0.9700 .
C26 H26C 0.9700 .
C27 H27A 0.9700 .
C27 H27B 0.9700 .
C27 H27C 0.9700 .
C28 H28A 0.9700 .
C28 H28B 0.9700 .
C28 H28C 0.9700 .
C29 H29A 0.9700 .
C29 H29B 0.9700 .
C29 H29C 0.9700 .

loop_
_geom_torsion_atom_site_label_1
_geom_torsion_atom_site_label_2
_geom_torsion_atom_site_label_3
_geom_torsion_atom_site_label_4
_geom_torsion
_geom_torsion_site_symmetry_4
N4 Y1 Si2 N3 -111.51(14) .
N1 Y1 Si2 N3 33.88(19) .
N2 Y1 Si2 N3 106.70(14) .
C2 Y1 Si2 N3 41.80(15) .
C4 Y1 Si2 N3 82.15(14) .
Si3 Y1 Si2 N3 -138.32(13) .
N3 Y1 Si2 C21 83.9(2) .
N4 Y1 Si2 C21 -27.58(19) .
N1 Y1 Si2 C21 117.8(2) .
N2 Y1 Si2 C21 -169.37(19) .
C2 Y1 Si2 C21 125.73(19) .
C4 Y1 Si2 C21 166.08(19) .
Si3 Y1 Si2 C21 -54.39(18) .
N3 Y1 Si2 C22 -88.60(19) .
N4 Y1 Si2 C22 159.89(16) .
N1 Y1 Si2 C22 -54.7(2) .
N2 Y1 Si2 C22 18.10(16) .
C2 Y1 Si2 C22 -46.80(17) .
C4 Y1 Si2 C22 -6.45(16) .
Si3 Y1 Si2 C22 133.08(15) .
N3 Y1 Si2 C23 175.48(18) .
N4 Y1 Si2 C23 63.98(13) .
N1 Y1 Si2 C23 -150.63(18) .
N2 Y1 Si2 C23 -77.82(13) .
C2 Y1 Si2 C23 -142.72(14) .
C4 Y1 Si2 C23 -102.37(13) .
Si3 Y1 Si2 C23 37.16(12) .
N3 Y1 Si3 N4 37.57(15) .
N1 Y1 Si3 N4 -110.47(15) .
N2 Y1 Si3 N4 168.64(15) .
C2 Y1 Si3 N4 -114.36(15) .
C4 Y1 Si3 N4 -175.18(16) .
Si2 Y1 Si3 N4 65.75(13) .
N3 Y1 Si3 C25 -135.03(16) .
N4 Y1 Si3 C25 -172.59(19) .
N1 Y1 Si3 C25 76.94(14) .
N2 Y1 Si3 C25 -3.96(15) .
C2 Y1 Si3 C25 73.04(15) .
C4 Y1 Si3 C25 12.23(16) .
Si2 Y1 Si3 C25 -106.84(13) .
N3 Y1 Si3 C24 -42.8(2) .
N4 Y1 Si3 C24 -80.4(2) .
N1 Y1 Si3 C24 169.16(18) .
N2 Y1 Si3 C24 88.27(18) .
C2 Y1 Si3 C24 165.27(18) .
C4 Y1 Si3 C24 104.45(19) .
Si2 Y1 Si3 C24 -14.62(17) .
N3 Y1 Si3 C26 129.91(19) .
N4 Y1 Si3 C26 92.3(2) .
N1 Y1 Si3 C26 -18.12(18) .
N2 Y1 Si3 C26 -99.02(18) .
C2 Y1 Si3 C26 -22.02(18) .
C4 Y1 Si3 C26 -82.84(19) .
Si2 Y1 Si3 C26 158.10(16) .
N3 Y1 N1 C2 34.9(2) .
N4 Y1 N1 C2 159.9(2) .
N2 Y1 N1 C2 -60.8(2) .
C4 Y1 N1 C2 -38.20(19) .
Si2 Y1 N1 C2 15.1(3) .
Si3 Y1 N1 C2 -172.0(2) .
N3 Y1 N1 C6 -136.2(3) .
N4 Y1 N1 C6 -11.2(3) .
N2 Y1 N1 C6 128.1(3) .
C2 Y1 N1 C6 -171.1(4) .
C4 Y1 N1 C6 150.7(3) .
Si2 Y1 N1 C6 -156.0(2) .
Si3 Y1 N1 C6 16.9(3) .
N3 Y1 N2 C4 -63.1(2) .
N4 Y1 N2 C4 158.76(19) .
N1 Y1 N2 C4 59.2(2) .
C2 Y1 N2 C4 35.7(2) .
Si2 Y1 N2 C4 -92.8(2) .
Si3 Y1 N2 C4 150.16(19) .
N3 Y1 N2 C14 98.4(2) .
N4 Y1 N2 C14 -39.7(3) .
N1 Y1 N2 C14 -139.3(3) .
C2 Y1 N2 C14 -162.8(3) .
C4 Y1 N2 C14 161.5(4) .
Si2 Y1 N2 C14 68.7(2) .
Si3 Y1 N2 C14 -48.3(3) .
C21 Si2 N3 Si1 66.2(2) .
C22 Si2 N3 Si1 -56.6(2) .
C23 Si2 N3 Si1 -175.24(17) .
Y1 Si2 N3 Si1 -170.9(2) .
C21 Si2 N3 Y1 -122.90(17) .
C22 Si2 N3 Y1 114.30(16) .
C23 Si2 N3 Y1 -4.33(17) .
C18 Si1 N3 Si2 -46.1(2) .
C20 Si1 N3 Si2 75.3(2) .
C19 Si1 N3 Si2 -164.40(18) .
C18 Si1 N3 Y1 144.88(18) .
C20 Si1 N3 Y1 -93.7(2) .
C19 Si1 N3 Y1 26.6(2) .
N4 Y1 N3 Si2 76.35(14) .
N1 Y1 N3 Si2 -161.14(11) .
N2 Y1 N3 Si2 -76.61(13) .
C2 Y1 N3 Si2 -146.75(12) .
C4 Y1 N3 Si2 -98.36(13) .
Si3 Y1 N3 Si2 57.99(16) .
N4 Y1 N3 Si1 -113.32(16) .
N1 Y1 N3 Si1 9.2(2) .
N2 Y1 N3 Si1 93.72(17) .
C2 Y1 N3 Si1 23.58(18) .
C4 Y1 N3 Si1 71.97(17) .
Si2 Y1 N3 Si1 170.3(3) .
Si3 Y1 N3 Si1 -131.68(13) .
C25 Si3 N4 Si4 -166.24(18) .
C24 Si3 N4 Si4 -49.5(2) .
C26 Si3 N4 Si4 76.2(2) .
Y1 Si3 N4 Si4 -173.4(2) .
C25 Si3 N4 Y1 7.14(18) .
C24 Si3 N4 Y1 123.93(18) .
C26 Si3 N4 Y1 -110.37(18) .
C29 Si4 N4 Si3 77.5(2) .
C28 Si4 N4 Si3 -163.7(2) .
C27 Si4 N4 Si3 -43.7(2) .
C29 Si4 N4 Y1 -94.7(2) .
C28 Si4 N4 Y1 24.1(2) .
C27 Si4 N4 Y1 144.1(2) .
N3 Y1 N4 Si3 -152.43(11) .
N1 Y1 N4 Si3 74.16(14) .
N2 Y1 N4 Si3 -16.6(2) .
C2 Y1 N4 Si3 84.71(15) .
C4 Y1 N4 Si3 11.1(4) .
Si2 Y1 N4 Si3 -122.31(11) .
N3 Y1 N4 Si4 20.4(2) .
N1 Y1 N4 Si4 -112.99(17) .
N2 Y1 N4 Si4 156.28(14) .
C2 Y1 N4 Si4 -102.44(17) .
C4 Y1 N4 Si4 -176.1(2) .
Si2 Y1 N4 Si4 50.53(17) .
Si3 Y1 N4 Si4 172.8(3) .
C6 N1 C2 C3 -154.3(3) .
Y1 N1 C2 C3 32.9(4) .
C6 N1 C2 C1 24.8(4) .
Y1 N1 C2 C1 -148.1(3) .
C6 N1 C2 Y1 172.9(3) .
N3 Y1 C2 N1 -150.7(2) .
N4 Y1 C2 N1 -24.7(2) .
N2 Y1 C2 N1 112.7(2) .
C4 Y1 C2 N1 131.2(2) .
Si2 Y1 C2 N1 -170.96(18) .
Si3 Y1 C2 N1 9.2(2) .
N3 Y1 C2 C3 56.7(2) .
N4 Y1 C2 C3 -177.28(18) .
N1 Y1 C2 C3 -152.6(3) .
N2 Y1 C2 C3 -39.82(19) .
C4 Y1 C2 C3 -21.32(18) .
Si2 Y1 C2 C3 36.5(2) .
Si3 Y1 C2 C3 -143.40(17) .
N3 Y1 C2 C1 -76.9(5) .
N4 Y1 C2 C1 49.1(5) .
N1 Y1 C2 C1 73.8(5) .
N2 Y1 C2 C1 -173.5(5) .
C4 Y1 C2 C1 -155.0(5) .
Si2 Y1 C2 C1 -97.2(5) .
Si3 Y1 C2 C1 83.0(5) .
N1 C2 C3 C4 26.7(5) .
C1 C2 C3 C4 -152.4(3) .
Y1 C2 C3 C4 50.4(3) .
C14 N2 C4 C3 167.0(3) .
Y1 N2 C4 C3 -28.6(4) .
C14 N2 C4 C5 -10.3(4) .
Y1 N2 C4 C5 154.0(3) .
C14 N2 C4 Y1 -164.3(3) .
C2 C3 C4 N2 -28.5(5) .
C2 C3 C4 C5 149.1(3) .
C2 C3 C4 Y1 -49.6(3) .
N3 Y1 C4 N2 118.6(2) .
N4 Y1 C4 N2 -45.8(4) .
N1 Y1 C4 N2 -114.5(2) .
C2 Y1 C4 N2 -134.6(2) .
Si2 Y1 C4 N2 88.4(2) .
Si3 Y1 C4 N2 -38.6(2) .
N3 Y1 C4 C3 -85.57(19) .
N4 Y1 C4 C3 110.0(3) .
N1 Y1 C4 C3 41.27(18) .
N2 Y1 C4 C3 155.8(3) .
C2 Y1 C4 C3 21.16(17) .
Si2 Y1 C4 C3 -115.82(18) .
Si3 Y1 C4 C3 117.22(17) .
N3 Y1 C4 C5 46.6(6) .
N4 Y1 C4 C5 -117.9(6) .
N1 Y1 C4 C5 173.4(6) .
N2 Y1 C4 C5 -72.1(6) .
C2 Y1 C4 C5 153.3(6) .
Si2 Y1 C4 C5 16.3(6) .
Si3 Y1 C4 C5 -110.6(6) .
C2 N1 C6 C7 74.1(4) .
Y1 N1 C6 C7 -115.4(3) .
C2 N1 C6 C11 -107.9(3) .
Y1 N1 C6 C11 62.6(4) .
C11 C6 C7 C8 -0.4(5) .
N1 C6 C7 C8 177.6(3) .
C11 C6 C7 C12 179.9(3) .
N1 C6 C7 C12 -2.1(5) .
C6 C7 C8 C9 0.5(6) .
C12 C7 C8 C9 -179.8(4) .
C7 C8 C9 C10 -0.6(7) .
C8 C9 C10 C11 0.6(7) .
C9 C10 C11 C6 -0.5(6) .
C9 C10 C11 C13 179.2(4) .
C7 C6 C11 C10 0.4(5) .
N1 C6 C11 C10 -177.5(3) .
C7 C6 C11 C13 -179.3(3) .
N1 C6 C11 C13 2.8(5) .
C4 N2 C14 C16 73.9(4) .
Y1 N2 C14 C16 -86.0(4) .
C4 N2 C14 C15 -108.2(3) .
Y1 N2 C14 C15 91.9(3) .
C16 C14 C15 C14 -0.6(2) 4_556
N2 C14 C15 C14 -178.6(3) 4_556
C15 C14 C16 C17 1.2(4) .
N2 C14 C16 C17 179.1(2) .
C14 C16 C17 C16 -0.6(2) 4_556
